data_7211432
loop_
_publ_author_name
'Bhattacharya, Sagarika'
'Jana, Arpita'
'Mohanta, Sasankasekhar'

_publ_section_title
;
 Crystal structures of discrete, one-dimensional and cocrystalline
 copper(ii)--uranyl(vi) systems: the influence of the reactant ratio in
 the competition between hydrogen bonds and coordinate bonds
;
_journal_issue 47
_journal_name_full CrystEngComm
_journal_page_first 10374
_journal_paper_doi 10.1039/c3ce41625a
_journal_volume 15
_journal_year 2013
_chemical_formula_sum 'C18 H19 Cu N5 O18 U2'
_chemical_formula_weight 1132.98
_chemical_name_systematic
; 
 ? 
;
_space_group_IT_number 15
_symmetry_cell_setting monoclinic
_symmetry_space_group_name_Hall '-C 2yc'
_symmetry_space_group_name_H-M 'C 1 2/c 1'
_atom_sites_solution_hydrogens geom
_atom_sites_solution_primary direct
_atom_sites_solution_secondary difmap
_audit_creation_method SHELXL-97
_cell_angle_alpha 90.00
_cell_angle_beta 96.525(5)
_cell_angle_gamma 90.00
_cell_formula_units_Z 8
_cell_length_a 14.6991(17)
_cell_length_b 16.299(2)
_cell_length_c 23.209(3)
_cell_measurement_reflns_used 4193
_cell_measurement_temperature 296(2)
_cell_measurement_theta_max 25.02
_cell_measurement_theta_min 2.46
_cell_volume 5524.4(12)
_computing_cell_refinement 'Bruker SAINT'
_computing_data_collection 'Bruker APEX2'
_computing_data_reduction 'Bruker SAINT'
_computing_molecular_graphics 'Bruker SHELXTL'
_computing_publication_material 'Bruker SHELXTL'
_computing_structure_refinement 'SHELXL-97 (Sheldrick, 2008)'
_computing_structure_solution 'SHELXS-97 (Sheldrick, 2008)'
_diffrn_ambient_temperature 296(2)
_diffrn_measured_fraction_theta_full 0.990
_diffrn_measured_fraction_theta_max 0.990
_diffrn_measurement_device_type 'Bruker APEX-II CCD'
_diffrn_measurement_method '\f and \w scans'
_diffrn_radiation_monochromator graphite
_diffrn_radiation_source 'fine-focus sealed tube'
_diffrn_radiation_type MoK\a
_diffrn_radiation_wavelength 0.71073
_diffrn_reflns_av_R_equivalents 0.1019
_diffrn_reflns_av_sigmaI/netI 0.0813
_diffrn_reflns_limit_h_max 18
_diffrn_reflns_limit_h_min -18
_diffrn_reflns_limit_k_max 20
_diffrn_reflns_limit_k_min -20
_diffrn_reflns_limit_l_max 27
_diffrn_reflns_limit_l_min -26
_diffrn_reflns_number 31606
_diffrn_reflns_theta_full 26.10
_diffrn_reflns_theta_max 26.10
_diffrn_reflns_theta_min 1.77
_exptl_absorpt_coefficient_mu 12.553
_exptl_absorpt_correction_T_max 0.1688
_exptl_absorpt_correction_T_min 0.1388
_exptl_absorpt_correction_type multi-scan
_exptl_absorpt_process_details 'SADABS (Sheldrick, 2008)'
_exptl_crystal_colour red
_exptl_crystal_density_diffrn 2.724
_exptl_crystal_density_method 'not measured'
_exptl_crystal_description square
_exptl_crystal_F_000 4152
_exptl_crystal_size_max 0.26
_exptl_crystal_size_mid 0.24
_exptl_crystal_size_min 0.22
_refine_diff_density_max 1.828
_refine_diff_density_min -2.082
_refine_diff_density_rms 0.236
_refine_ls_extinction_method none
_refine_ls_goodness_of_fit_ref 1.011
_refine_ls_hydrogen_treatment mixed
_refine_ls_matrix_type full
_refine_ls_number_parameters 407
_refine_ls_number_reflns 5445
_refine_ls_number_restraints 2
_refine_ls_restrained_S_all 1.011
_refine_ls_R_factor_all 0.0949
_refine_ls_R_factor_gt 0.0434
_refine_ls_shift/su_max 0.001
_refine_ls_shift/su_mean 0.000
_refine_ls_structure_factor_coef Fsqd
_refine_ls_weighting_details 'calc w=1/[\s^2^(Fo^2^)+(0.0500P)^2^+0.8689P] where P=(Fo^2^+2Fc^2^)/3'
_refine_ls_weighting_scheme calc
_refine_ls_wR_factor_gt 0.0867
_refine_ls_wR_factor_ref 0.1076
_reflns_number_gt 3548
_reflns_number_total 5445
_reflns_threshold_expression >2sigma(I)
_cod_data_source_file c3ce41625a.txt
_cod_data_source_block 4
_cod_depositor_comments
;
The following automatic conversions were performed:

'_symmetry_cell_setting' value 'Monoclinic' changed to 'monoclinic'
according to /home/saulius/struct/CIF-dictionaries/cif_core.dic
dictionary named 'cif_core.dic' version 2.4.2 from 2011-04-26.

Automatic conversion script
Id: cif_fix_values 1891 2012-01-12 08:04:46Z andrius 
;
_cod_original_sg_symbol_H-M 'C2/c '
_cod_database_code 7211432

loop_
_symmetry_equiv_pos_as_xyz
'x, y, z'
'-x, y, -z+1/2'
'x+1/2, y+1/2, z'
'-x+1/2, y+1/2, -z+1/2'
'-x, -y, -z'
'x, -y, z-1/2'
'-x+1/2, -y+1/2, -z'
'x+1/2, -y+1/2, z-1/2'

loop_
_atom_site_label
_atom_site_type_symbol
_atom_site_fract_x
_atom_site_fract_y
_atom_site_fract_z
_atom_site_U_iso_or_equiv
_atom_site_adp_type
_atom_site_occupancy
_atom_site_symmetry_multiplicity
_atom_site_calc_flag
_atom_site_refinement_flags
C1 C 0.8688(7) 0.5561(6) 0.7677(5) 0.036(3) Uani 1 1 d .
C2 C 0.8706(8) 0.5979(6) 0.7142(5) 0.041(3) Uani 1 1 d .
C3 C 0.8705(9) 0.6831(7) 0.7121(7) 0.059(4) Uani 1 1 d .
H3 H 0.8713 0.7105 0.6771 0.070 Uiso 1 1 calc R
C4 C 0.8691(9) 0.7262(7) 0.7634(7) 0.060(4) Uani 1 1 d .
H4 H 0.8698 0.7832 0.7625 0.073 Uiso 1 1 calc R
C5 C 0.8669(9) 0.6875(7) 0.8145(7) 0.057(4) Uani 1 1 d .
H5 H 0.8659 0.7179 0.8483 0.069 Uiso 1 1 calc R
C6 C 0.8662(9) 0.6019(6) 0.8168(6) 0.047(3) Uani 1 1 d .
C7 C 0.8647(9) 0.5634(8) 0.8736(6) 0.056(4) Uani 1 1 d .
H7 H 0.8592 0.5984 0.9046 0.067 Uiso 1 1 calc R
C8 C 0.8795(11) 0.4555(8) 0.9448(6) 0.069(4) Uani 1 1 d .
H8A H 0.8502 0.4926 0.9697 0.082 Uiso 1 1 calc R
H8B H 0.9439 0.4516 0.9595 0.082 Uiso 1 1 calc R
C9 C 0.8364(10) 0.3732(8) 0.9456(5) 0.059(4) Uani 1 1 d .
H9A H 0.7711 0.3786 0.9476 0.071 Uiso 1 1 calc R
H9B H 0.8628 0.3425 0.9792 0.071 Uiso 1 1 calc R
C10 C 0.8546(8) 0.2523(8) 0.8898(5) 0.049(3) Uani 1 1 d .
H10 H 0.8486 0.2239 0.9239 0.059 Uiso 1 1 calc R
C11 C 0.8643(7) 0.2378(6) 0.7816(5) 0.035(3) Uani 1 1 d .
C12 C 0.8653(7) 0.2046(6) 0.8377(5) 0.040(3) Uani 1 1 d .
C13 C 0.8714(9) 0.1178(7) 0.8426(6) 0.054(4) Uani 1 1 d .
H13 H 0.8715 0.0939 0.8790 0.064 Uiso 1 1 calc R
C14 C 0.8770(9) 0.0698(7) 0.7971(6) 0.053(4) Uani 1 1 d .
H14 H 0.8833 0.0134 0.8020 0.063 Uiso 1 1 calc R
C15 C 0.8735(8) 0.1037(6) 0.7424(6) 0.046(3) Uani 1 1 d .
H15 H 0.8744 0.0694 0.7105 0.055 Uiso 1 1 calc R
C16 C 0.8688(8) 0.1860(6) 0.7345(5) 0.042(3) Uani 1 1 d .
C17 C 0.8939(11) 0.5864(8) 0.6149(6) 0.071(4) Uani 1 1 d .
H17A H 0.9232 0.5473 0.5921 0.106 Uiso 1 1 calc R
H17B H 0.9347 0.6315 0.6248 0.106 Uiso 1 1 calc R
H17C H 0.8390 0.6062 0.5929 0.106 Uiso 1 1 calc R
C18 C 0.8852(9) 0.1790(8) 0.6339(6) 0.061(4) Uani 1 1 d .
H18A H 0.8335 0.1454 0.6206 0.091 Uiso 1 1 calc R
H18B H 0.9370 0.1447 0.6459 0.091 Uiso 1 1 calc R
H18C H 0.8994 0.2143 0.6030 0.091 Uiso 1 1 calc R
Cu1 Cu 0.86552(10) 0.40258(7) 0.82862(6) 0.0390(4) Uani 1 1 d .
N1 N 0.8701(7) 0.4877(6) 0.8850(4) 0.046(3) Uani 1 1 d .
N2 N 0.8531(6) 0.3294(6) 0.8914(4) 0.044(3) Uani 1 1 d .
N3 N 0.7684(7) 0.3770(7) 0.5565(5) 0.053(3) Uani 1 1 d .
N4 N 0.6331(7) 0.4083(6) 0.8529(5) 0.046(3) Uani 1 1 d .
N5 N 0.4724(7) 0.2330(6) 0.9831(5) 0.047(3) Uani 1 1 d .
O1 O 0.8712(5) 0.5476(4) 0.6669(3) 0.042(2) Uani 1 1 d .
O2 O 0.8700(5) 0.4732(4) 0.7632(3) 0.0363(18) Uani 1 1 d .
O3 O 0.8607(5) 0.3197(4) 0.7704(3) 0.0368(18) Uani 1 1 d .
O4 O 0.8639(5) 0.2284(4) 0.6825(3) 0.043(2) Uani 1 1 d .
O5 O 0.7269(5) 0.3955(4) 0.6887(3) 0.0394(19) Uani 1 1 d .
O6 O 0.9564(5) 0.3827(4) 0.6650(3) 0.046(2) Uani 1 1 d .
O7 O 0.7985(6) 0.4432(5) 0.5798(3) 0.056(2) Uani 1 1 d .
O8 O 0.7363(7) 0.3737(6) 0.5055(4) 0.070(3) Uani 1 1 d .
O9 O 0.7770(6) 0.3143(5) 0.5886(4) 0.054(2) Uani 1 1 d .
O10 O 0.4274(6) 0.4175(5) 0.9095(3) 0.052(2) Uani 1 1 d .
O11 O 0.6305(5) 0.3873(4) 0.9996(3) 0.046(2) Uani 1 1 d .
O12 O 0.4509(6) 0.4544(4) 1.0304(4) 0.043(2) Uani 1 1 d D
O13 O 0.4593(6) 0.2930(5) 1.0135(4) 0.058(2) Uani 1 1 d .
O14 O 0.4509(6) 0.1637(5) 0.9947(4) 0.065(3) Uani 1 1 d .
O15 O 0.5121(7) 0.2497(5) 0.9383(4) 0.066(3) Uani 1 1 d .
O16 O 0.6056(13) 0.4705(9) 0.8772(8) 0.039(4) Uani 0.62 1 d P
O17 O 0.6029(6) 0.3419(5) 0.8731(4) 0.059(3) Uani 1 1 d .
O18 O 0.6781(6) 0.4086(5) 0.8114(4) 0.061(3) Uani 1 1 d .
U1 U 0.84152(3) 0.38815(2) 0.678654(18) 0.03216(14) Uani 1 1 d .
U2 U 0.52737(3) 0.40441(2) 0.955269(19) 0.03463(14) Uani 1 1 d D
O16A O 0.637(2) 0.4747(19) 0.8870(15) 0.032(9) Uiso 0.38 1 d P
H12H H 0.489(2) 0.464(6) 1.0562(18) 0.04(4) Uiso 1 1 d D

loop_
_atom_site_aniso_label
_atom_site_aniso_U_11
_atom_site_aniso_U_22
_atom_site_aniso_U_33
_atom_site_aniso_U_23
_atom_site_aniso_U_13
_atom_site_aniso_U_12
C1 0.028(7) 0.046(6) 0.033(7) -0.001(5) -0.003(5) 0.004(5)
C2 0.044(7) 0.034(6) 0.044(8) -0.007(5) -0.002(6) 0.003(5)
C3 0.058(9) 0.038(6) 0.077(11) 0.008(7) -0.005(8) -0.003(6)
C4 0.055(9) 0.038(7) 0.086(12) -0.007(8) -0.003(8) -0.004(6)
C5 0.057(9) 0.047(7) 0.064(11) -0.022(7) -0.009(8) 0.004(6)
C6 0.054(8) 0.041(6) 0.045(9) -0.016(6) -0.001(6) 0.002(5)
C7 0.057(9) 0.066(8) 0.042(9) -0.030(7) -0.005(7) 0.016(7)
C8 0.093(12) 0.073(9) 0.040(9) -0.022(7) 0.010(8) 0.008(8)
C9 0.067(10) 0.080(9) 0.029(8) 0.006(7) 0.004(7) 0.015(7)
C10 0.056(9) 0.063(8) 0.026(8) 0.021(6) -0.008(6) -0.016(6)
C11 0.042(7) 0.033(5) 0.030(7) 0.017(5) 0.000(5) 0.003(5)
C12 0.035(7) 0.046(6) 0.037(8) 0.011(6) 0.000(6) -0.005(5)
C13 0.051(8) 0.050(7) 0.057(9) 0.018(7) -0.003(7) -0.011(6)
C14 0.070(10) 0.028(6) 0.056(9) 0.005(6) -0.011(7) -0.007(6)
C15 0.042(7) 0.035(6) 0.060(9) -0.003(6) -0.001(6) -0.001(5)
C16 0.052(8) 0.045(6) 0.029(7) 0.000(6) 0.006(6) 0.002(5)
C17 0.078(11) 0.072(9) 0.065(11) 0.027(8) 0.021(9) -0.013(8)
C18 0.060(9) 0.063(8) 0.059(10) -0.022(7) 0.011(8) 0.008(7)
Cu1 0.0521(9) 0.0401(7) 0.0251(8) 0.0002(6) 0.0054(7) 0.0028(6)
N1 0.059(7) 0.044(6) 0.034(7) -0.005(4) 0.000(5) 0.002(5)
N2 0.047(6) 0.054(6) 0.032(6) 0.008(5) 0.005(5) 0.002(5)
N3 0.045(7) 0.072(7) 0.043(8) -0.007(6) 0.003(6) 0.009(6)
N4 0.045(7) 0.051(6) 0.044(7) 0.002(5) 0.009(6) 0.004(5)
N5 0.060(7) 0.042(6) 0.039(7) -0.006(5) 0.000(6) 0.001(5)
O1 0.060(6) 0.039(4) 0.024(5) 0.011(3) 0.000(4) -0.004(4)
O2 0.058(5) 0.027(3) 0.023(4) 0.001(3) 0.003(4) -0.003(3)
O3 0.049(5) 0.035(4) 0.028(5) 0.007(3) 0.008(4) 0.003(3)
O4 0.051(5) 0.045(4) 0.033(5) -0.003(4) 0.007(4) 0.001(4)
O5 0.036(5) 0.055(4) 0.028(5) 0.002(3) 0.005(4) 0.005(3)
O6 0.045(5) 0.058(5) 0.036(5) -0.003(4) 0.003(4) -0.004(4)
O7 0.080(7) 0.061(5) 0.025(5) 0.015(4) -0.007(5) -0.006(5)
O8 0.071(7) 0.105(7) 0.031(6) -0.009(5) -0.011(5) 0.010(5)
O9 0.060(6) 0.057(5) 0.043(6) -0.009(4) -0.007(5) 0.003(4)
O10 0.050(6) 0.071(5) 0.035(5) 0.001(4) 0.002(4) 0.001(4)
O11 0.047(5) 0.056(5) 0.037(5) 0.012(4) 0.011(4) 0.008(4)
O12 0.062(6) 0.034(4) 0.036(5) -0.002(4) 0.017(5) 0.005(4)
O13 0.086(7) 0.050(5) 0.041(6) -0.007(4) 0.020(5) 0.006(4)
O14 0.083(7) 0.040(5) 0.071(7) 0.002(4) 0.002(6) -0.011(4)
O15 0.108(8) 0.044(5) 0.050(7) -0.006(4) 0.034(6) 0.004(5)
O16 0.042(12) 0.027(7) 0.048(11) -0.013(6) -0.001(9) -0.005(7)
O17 0.082(7) 0.041(5) 0.061(7) -0.010(4) 0.032(5) 0.001(4)
O18 0.060(6) 0.080(6) 0.048(7) 0.001(5) 0.031(5) 0.010(4)
U1 0.0363(3) 0.0351(2) 0.0252(3) 0.00299(17) 0.00405(18) 0.00091(17)
U2 0.0412(3) 0.0366(2) 0.0265(3) -0.00141(18) 0.00566(19) 0.00389(18)

loop_
_atom_type_symbol
_atom_type_description
_atom_type_scat_dispersion_real
_atom_type_scat_dispersion_imag
_atom_type_scat_source
C C 0.0033 0.0016 'International Tables Vol C Tables 4.2.6.8 and 6.1.1.4'
H H 0.0000 0.0000 'International Tables Vol C Tables 4.2.6.8 and 6.1.1.4'
Cu Cu 0.3201 1.2651 'International Tables Vol C Tables 4.2.6.8 and 6.1.1.4'
N N 0.0061 0.0033 'International Tables Vol C Tables 4.2.6.8 and 6.1.1.4'
O O 0.0106 0.0060 'International Tables Vol C Tables 4.2.6.8 and 6.1.1.4'
U U -9.6767 9.6646 'International Tables Vol C Tables 4.2.6.8 and 6.1.1.4'

loop_
_geom_angle_atom_site_label_1
_geom_angle_atom_site_label_2
_geom_angle_atom_site_label_3
_geom_angle
_geom_angle_site_symmetry_1
_geom_angle_site_symmetry_3
O2 C1 C6 127.6(11) . .
O2 C1 C2 114.2(9) . .
C6 C1 C2 118.3(10) . .
O1 C2 C3 124.7(12) . .
O1 C2 C1 114.7(9) . .
C3 C2 C1 120.6(11) . .
C4 C3 C2 118.6(13) . .
C4 C3 H3 120.7 . .
C2 C3 H3 120.7 . .
C5 C4 C3 121.5(12) . .
C5 C4 H4 119.2 . .
C3 C4 H4 119.2 . .
C4 C5 C6 120.2(13) . .
C4 C5 H5 119.9 . .
C6 C5 H5 119.9 . .
C1 C6 C5 120.8(12) . .
C1 C6 C7 121.5(10) . .
C5 C6 C7 117.7(11) . .
N1 C7 C6 127.0(11) . .
N1 C7 H7 116.5 . .
C6 C7 H7 116.5 . .
N1 C8 C9 109.7(10) . .
N1 C8 H8A 109.7 . .
C9 C8 H8A 109.7 . .
N1 C8 H8B 109.7 . .
C9 C8 H8B 109.7 . .
H8A C8 H8B 108.2 . .
C8 C9 N2 108.1(11) . .
C8 C9 H9A 110.1 . .
N2 C9 H9A 110.1 . .
C8 C9 H9B 110.1 . .
N2 C9 H9B 110.1 . .
H9A C9 H9B 108.4 . .
N2 C10 C12 124.1(10) . .
N2 C10 H10 117.9 . .
C12 C10 H10 117.9 . .
O3 C11 C16 116.8(10) . .
O3 C11 C12 123.3(10) . .
C16 C11 C12 119.9(9) . .
C11 C12 C13 116.8(11) . .
C11 C12 C10 124.7(10) . .
C13 C12 C10 118.4(11) . .
C14 C13 C12 122.2(12) . .
C14 C13 H13 118.9 . .
C12 C13 H13 118.9 . .
C13 C14 C15 119.9(11) . .
C13 C14 H14 120.1 . .
C15 C14 H14 120.1 . .
C16 C15 C14 121.2(12) . .
C16 C15 H15 119.4 . .
C14 C15 H15 119.4 . .
C15 C16 O4 127.6(11) . .
C15 C16 C11 120.0(11) . .
O4 C16 C11 112.3(9) . .
O1 C17 H17A 109.5 . .
O1 C17 H17B 109.5 . .
H17A C17 H17B 109.5 . .
O1 C17 H17C 109.5 . .
H17A C17 H17C 109.5 . .
H17B C17 H17C 109.5 . .
O4 C18 H18A 109.5 . .
O4 C18 H18B 109.5 . .
H18A C18 H18B 109.5 . .
O4 C18 H18C 109.5 . .
H18A C18 H18C 109.5 . .
H18B C18 H18C 109.5 . .
N1 Cu1 O3 178.3(4) . .
N1 Cu1 N2 86.0(4) . .
O3 Cu1 N2 95.7(4) . .
N1 Cu1 O2 96.0(4) . .
O3 Cu1 O2 82.3(3) . .
N2 Cu1 O2 176.1(4) . .
C7 N1 C8 122.8(10) . .
C7 N1 Cu1 124.9(9) . .
C8 N1 Cu1 112.3(7) . .
C10 N2 C9 120.6(10) . .
C10 N2 Cu1 126.7(9) . .
C9 N2 Cu1 112.6(7) . .
O8 N3 O9 122.5(11) . .
O8 N3 O7 121.9(11) . .
O9 N3 O7 115.6(10) . .
O18 N4 O16 125.4(13) . .
O18 N4 O17 122.2(10) . .
O16 N4 O17 112.2(13) . .
O18 N4 O16A 118.1(18) . .
O16 N4 O16A 21.5(15) . .
O17 N4 O16A 117.3(18) . .
O14 N5 O13 123.4(12) . .
O14 N5 O15 122.3(10) . .
O13 N5 O15 114.3(10) . .
C2 O1 C17 115.8(9) . .
C2 O1 U1 119.1(6) . .
C17 O1 U1 125.0(7) . .
C1 O2 Cu1 122.5(7) . .
C1 O2 U1 129.5(6) . .
Cu1 O2 U1 106.4(3) . .
C11 O3 Cu1 124.3(7) . .
C11 O3 U1 128.7(6) . .
Cu1 O3 U1 107.0(3) . .
C16 O4 C18 114.0(9) . .
C16 O4 U1 121.2(6) . .
C18 O4 U1 124.1(7) . .
N3 O7 U1 97.3(7) . .
N3 O9 U1 96.1(7) . .
U2 O12 U2 112.4(3) . 5_667
U2 O12 H12H 106(2) . .
U2 O12 H12H 68(8) 5_667 .
N5 O13 U2 99.6(7) . .
N5 O15 U2 97.1(6) . .
N4 O16 U2 100.1(11) . .
N4 O17 U2 97.8(6) . .
O5 U1 O6 177.1(3) . .
O5 U1 O3 86.0(3) . .
O6 U1 O3 96.8(3) . .
O5 U1 O2 86.1(3) . .
O6 U1 O2 95.4(3) . .
O3 U1 O2 63.2(2) . .
O5 U1 O7 87.1(3) . .
O6 U1 O7 90.1(3) . .
O3 U1 O7 170.1(3) . .
O2 U1 O7 123.4(3) . .
O5 U1 O9 82.1(3) . .
O6 U1 O9 96.1(3) . .
O3 U1 O9 120.9(3) . .
O2 U1 O9 167.1(3) . .
O7 U1 O9 50.9(3) . .
O5 U1 O4 100.6(3) . .
O6 U1 O4 80.6(3) . .
O3 U1 O4 60.3(2) . .
O2 U1 O4 122.4(2) . .
O7 U1 O4 114.1(3) . .
O9 U1 O4 65.5(3) . .
O5 U1 O1 96.9(3) . .
O6 U1 O1 81.8(3) . .
O3 U1 O1 123.0(2) . .
O2 U1 O1 60.2(2) . .
O7 U1 O1 65.0(3) . .
O9 U1 O1 115.9(3) . .
O4 U1 O1 162.4(3) . .
O10 U2 O11 177.2(4) . .
O10 U2 O12 88.2(4) . .
O11 U2 O12 94.3(3) . .
O10 U2 O12 93.3(3) . 5_667
O11 U2 O12 88.7(3) . 5_667
O12 U2 O12 67.6(3) . 5_667
O10 U2 O16 86.0(5) . .
O11 U2 O16 93.2(5) . .
O12 U2 O16 134.0(4) . .
O12 U2 O16 67.2(4) 5_667 .
O10 U2 O17 90.1(3) . .
O11 U2 O17 87.4(3) . .
O12 U2 O17 176.1(3) . .
O12 U2 O17 116.0(3) 5_667 .
O16 U2 O17 49.4(4) . .
O10 U2 O13 93.3(3) . .
O11 U2 O13 86.6(3) . .
O12 U2 O13 66.3(3) . .
O12 U2 O13 133.2(3) 5_667 .
O16 U2 O13 159.6(4) . .
O17 U2 O13 110.3(3) . .
O10 U2 O15 88.5(3) . .
O11 U2 O15 89.4(3) . .
O12 U2 O15 114.8(3) . .
O12 U2 O15 177.0(3) 5_667 .
O16 U2 O15 110.6(4) . .
O17 U2 O15 61.6(3) . .
O13 U2 O15 48.9(3) . .
O10 U2 O16A 96.3(7) . .
O11 U2 O16A 83.0(6) . .
O12 U2 O16A 132.5(7) . .
O12 U2 O16A 64.9(7) 5_667 .
O16 U2 O16A 10.5(8) . .
O17 U2 O16A 51.2(7) . .
O13 U2 O16A 159.0(7) . .
O15 U2 O16A 112.6(7) . .
O10 U2 U2 90.9(3) . 5_667
O11 U2 U2 91.8(3) . 5_667
O12 U2 U2 33.94(19) . 5_667
O12 U2 U2 33.69(19) 5_667 5_667
O16 U2 U2 100.5(4) . 5_667
O17 U2 U2 149.69(19) . 5_667
O13 U2 U2 99.90(18) . 5_667
O15 U2 U2 148.7(2) . 5_667
O16A U2 U2 98.6(7) . 5_667
N4 O16A U2 91.1(16) . .

loop_
_geom_bond_atom_site_label_1
_geom_bond_atom_site_label_2
_geom_bond_distance
_geom_bond_site_symmetry_2
C1 O2 1.356(11) .
C1 C6 1.367(15) .
C1 C2 1.418(15) .
C2 O1 1.370(13) .
C2 C3 1.389(14) .
C3 C4 1.383(18) .
C3 H3 0.9300 .
C4 C5 1.347(18) .
C4 H4 0.9300 .
C5 C6 1.396(15) .
C5 H5 0.9300 .
C6 C7 1.461(18) .
C7 N1 1.262(14) .
C7 H7 0.9300 .
C8 N1 1.477(16) .
C8 C9 1.485(17) .
C8 H8A 0.9700 .
C8 H8B 0.9700 .
C9 N2 1.490(15) .
C9 H9A 0.9700 .
C9 H9B 0.9700 .
C10 N2 1.257(14) .
C10 C12 1.462(16) .
C10 H10 0.9300 .
C11 O3 1.360(11) .
C11 C16 1.388(15) .
C11 C12 1.409(15) .
C12 C13 1.422(15) .
C13 C14 1.324(17) .
C13 H13 0.9300 .
C14 C15 1.379(17) .
C14 H14 0.9300 .
C15 C16 1.355(14) .
C15 H15 0.9300 .
C16 O4 1.383(13) .
C17 O1 1.434(14) .
C17 H17A 0.9600 .
C17 H17B 0.9600 .
C17 H17C 0.9600 .
C18 O4 1.449(13) .
C18 H18A 0.9600 .
C18 H18B 0.9600 .
C18 H18C 0.9600 .
Cu1 N1 1.902(9) .
Cu1 O3 1.906(7) .
Cu1 N2 1.908(9) .
Cu1 O2 1.912(7) .
N3 O8 1.224(12) .
N3 O9 1.263(13) .
N3 O7 1.264(12) .
N4 O18 1.228(12) .
N4 O16 1.249(19) .
N4 O17 1.279(12) .
N4 O16A 1.34(3) .
N5 O14 1.212(11) .
N5 O13 1.233(11) .
N5 O15 1.278(12) .
O1 U1 2.655(7) .
O2 U1 2.400(7) .
O3 U1 2.392(7) .
O4 U1 2.625(7) .
O5 U1 1.730(7) .
O6 U1 1.755(8) .
O7 U1 2.478(7) .
O9 U1 2.503(8) .
O10 U2 1.726(8) .
O11 U2 1.755(8) .
O12 U2 2.327(8) .
O12 U2 2.342(7) 5_667
O12 H12H 0.79(2) .
O13 U2 2.535(8) .
O15 U2 2.559(8) .
O16 U2 2.498(19) .
O17 U2 2.527(8) .
U2 O12 2.342(7) 5_667
U2 O16A 2.64(3) .
U2 U2 3.8791(9) 5_667
